data_7130072
loop_
_publ_author_name
'Li, Yinhuan'
'Guorong, Zhen'
'Lu, Huang'
'Rong, Zhang'
'Wang, Liliang'
'Qi, Fan'
'Kira, Mitsuo'
'Li, Zhifang'

_publ_section_title
;
 Trinuclear anionic gold clusters bridged by dialkylsilylene and
 dialkylgermylene
;
_journal_name_full 'Chemical Communications'
_journal_paper_doi 10.1039/D2CC02054H
_journal_year 2022
_chemical_formula_moiety 'C48 H120 Au3 Si15, K'
_chemical_formula_sum 'C56 H134 Au3 K O2 Si15'
_chemical_formula_weight 1890.97
_space_group_crystal_system orthorhombic
_space_group_IT_number 56
_space_group_name_Hall '-P 2ab 2ac'
_space_group_name_H-M_alt 'P c c n'
_atom_sites_solution_hydrogens geom
_atom_sites_solution_primary dual
_audit_creation_date 2020-11-17
_audit_creation_method
;
Olex2 1.3
(compiled 2020.07.31 svn.rc2a77460 for OlexSys, GUI svn.r6145)
;
_audit_update_record
;
2022-03-22 deposited with the CCDC.	2022-05-11 downloaded from the CCDC.
;
_cell_angle_alpha 90
_cell_angle_beta 90
_cell_angle_gamma 90
_cell_formula_units_Z 4
_cell_length_a 18.0257(7)
_cell_length_b 19.7111(8)
_cell_length_c 28.0391(10)
_cell_measurement_reflns_used 6529
_cell_measurement_temperature 200
_cell_measurement_theta_max 60.06
_cell_measurement_theta_min 3.15
_cell_volume 9962.5(7)
_computing_cell_refinement 'SAINT V8.40A (Bruker, 2019)'
_computing_data_reduction 'SAINT V8.40A (Bruker, 2019)'
_computing_molecular_graphics 'Olex2 1.3 (Dolomanov et al., 2009)'
_computing_publication_material 'Olex2 1.3 (Dolomanov et al., 2009)'
_computing_structure_refinement 'SHELXL 2018/3 (Sheldrick, 2015)'
_computing_structure_solution 'SHELXT  (Sheldrick, 2015)'
_diffrn_ambient_temperature 200
_diffrn_detector 'Bruker PHOTON 100 area detector'
_diffrn_detector_area_resol_mean 7.9
_diffrn_detector_type 'CMOS area detector'
_diffrn_measured_fraction_theta_full 1.000
_diffrn_measured_fraction_theta_max 0.997
_diffrn_measurement_device 'three-circle diffractometer'
_diffrn_measurement_device_type 'Bruker D8 VENTURE'
_diffrn_measurement_method '\w and \f scans'
_diffrn_radiation_monochromator 'mirror optics'
_diffrn_radiation_probe x-ray
_diffrn_radiation_type CuK\a
_diffrn_radiation_wavelength 1.54178
_diffrn_reflns_av_R_equivalents 0.0915
_diffrn_reflns_av_unetI/netI 0.0492
_diffrn_reflns_Laue_measured_fraction_full 1.000
_diffrn_reflns_Laue_measured_fraction_max 0.997
_diffrn_reflns_limit_h_max 20
_diffrn_reflns_limit_h_min -21
_diffrn_reflns_limit_k_max 23
_diffrn_reflns_limit_k_min -23
_diffrn_reflns_limit_l_max 33
_diffrn_reflns_limit_l_min -33
_diffrn_reflns_number 124978
_diffrn_reflns_point_group_measured_fraction_full 1.000
_diffrn_reflns_point_group_measured_fraction_max 0.997
_diffrn_reflns_theta_full 67.679
_diffrn_reflns_theta_max 68.702
_diffrn_reflns_theta_min 3.152
_diffrn_source 'microfocus sealed X-ray tube'
_diffrn_source_current 1.11
_diffrn_source_power 0.0555
_diffrn_source_type 'Incoatec I\ms'
_diffrn_source_voltage 50.0
_diffrn_standards_number 0
_exptl_absorpt_coefficient_mu 10.454
_exptl_absorpt_correction_T_max 0.7531
_exptl_absorpt_correction_T_min 0.2955
_exptl_absorpt_correction_type multi-scan
_exptl_absorpt_process_details
;
SADABS-2016/2 (Bruker,2016/2) was used for absorption correction.
wR2(int) was 0.1699 before and 0.0997 after correction.
The Ratio of minimum to maximum transmission is 0.3924.
The \l/2 correction factor is Not present.
;
_exptl_crystal_colour blue
_exptl_crystal_colour_primary blue
_exptl_crystal_density_diffrn 1.261
_exptl_crystal_description block
_exptl_crystal_F_000 3808
_exptl_crystal_size_max 0.31
_exptl_crystal_size_mid 0.26
_exptl_crystal_size_min 0.14
_refine_diff_density_max 2.799
_refine_diff_density_min -1.881
_refine_diff_density_rms 0.212
_refine_ls_extinction_method none
_refine_ls_goodness_of_fit_ref 1.049
_refine_ls_hydrogen_treatment constr
_refine_ls_matrix_type full
_refine_ls_number_parameters 322
_refine_ls_number_reflns 9187
_refine_ls_number_restraints 3
_refine_ls_restrained_S_all 1.050
_refine_ls_R_factor_all 0.0951
_refine_ls_R_factor_gt 0.0834
_refine_ls_shift/su_max 0.001
_refine_ls_shift/su_mean 0.000
_refine_ls_structure_factor_coef Fsqd
_refine_ls_weighting_details 'w=1/[\s^2^(Fo^2^)+(0.1149P)^2^+99.8872P] where P=(Fo^2^+2Fc^2^)/3'
_refine_ls_weighting_scheme calc
_refine_ls_wR_factor_gt 0.2461
_refine_ls_wR_factor_ref 0.2586
_reflns_Friedel_coverage 0.000
_reflns_number_gt 6955
_reflns_number_total 9187
_reflns_threshold_expression 'I > 2\s(I)'
_cod_data_source_file d2cc02054h2.cif
_cod_data_source_block cxy3118_0m
_cod_database_code 7130072
_shelx_shelxl_version_number 2018/3
_shelx_space_group_comment
;
The symmetry employed for this shelxl refinement is uniquely defined
by the following loop, which should always be used as a source of
symmetry information in preference to the above space-group names.
They are only intended as comments.
;
_shelx_estimated_absorpt_t_max 0.322
_shelx_estimated_absorpt_t_min 0.140
_olex2_refinement_description
;
1. Fixed Uiso
 At 1.2 times of:
  All C(H,H) groups
 At 1.5 times of:
  All C(H,H,H) groups
2. Restrained distances
 C9_$1-C8_$1 = C24-C24_$1
 1.54 with sigma of 0.02
 H22C-H18C
 2.2 with sigma of 0.04
3.a Secondary CH2 refined with riding coordinates:
 C24(H24A,H24B), C9(H9A,H9B), C8(H8A,H8B)
3.b Idealised Me refined as rotating group:
 C11(H11A,H11B,H11C), C21(H21A,H21B,H21C), C14(H14A,H14B,H14C), C2(H2A,H2B,
 H2C), C18(H18A,H18B,H18C), C5(H5A,H5B,H5C), C19(H19A,H19B,H19C), C3(H3A,H3B,
 H3C), C12(H12A,H12B,H12C), C6(H6A,H6B,H6C), C13(H13A,H13B,H13C), C20(H20A,H20B,
 H20C), C7(H7A,H7B,H7C), C4(H4A,H4B,H4C), C15(H15A,H15B,H15C), C16(H16A,H16B,
 H16C), C22(H22A,H22B,H22C), C23(H23A,H23B,H23C)
;
_olex2_submission_special_instructions 'No special instructions were received'

loop_
_space_group_symop_operation_xyz
'x, y, z'
'-x+1/2, -y+1/2, z'
'x+1/2, -y, -z+1/2'
'-x, y+1/2, -z+1/2'
'-x, -y, -z'
'x-1/2, y-1/2, -z'
'-x-1/2, y, z-1/2'
'x, -y-1/2, z-1/2'

loop_
_atom_site_label
_atom_site_type_symbol
_atom_site_fract_x
_atom_site_fract_y
_atom_site_fract_z
_atom_site_U_iso_or_equiv
_atom_site_adp_type
_atom_site_occupancy
_atom_site_site_symmetry_order
_atom_site_calc_flag
_atom_site_refinement_flags_posn
_atom_site_refinement_flags_adp
_atom_site_refinement_flags_occupancy
_atom_site_disorder_assembly
_atom_site_disorder_group
Au2 Au 0.250000 0.250000 0.11832(2) 0.0639(2) Uani 1 2 d S T P . .
Au1 Au 0.17220(3) 0.25098(2) 0.20522(2) 0.0624(2) Uani 1 1 d . . . . .
Si1 Si 0.1149(2) 0.25131(16) 0.12670(12) 0.0719(9) Uani 1 1 d . . . . .
Si2 Si 0.0845(3) 0.1014(2) 0.08413(17) 0.1025(14) Uani 1 1 d . . . . .
Si3 Si -0.0204(3) 0.1551(3) 0.1629(2) 0.1097(16) Uani 1 1 d . . . . .
Si6 Si 0.250000 0.250000 0.27585(17) 0.0757(14) Uani 1 2 d S T P . .
Si7 Si 0.1979(3) 0.1017(2) 0.31090(16) 0.1020(15) Uani 1 1 d . . . . .
Si4 Si 0.0493(3) 0.4034(2) 0.13475(14) 0.0875(11) Uani 1 1 d . . . . .
Si8 Si 0.3585(3) 0.1454(3) 0.33162(13) 0.1036(16) Uani 1 1 d . . . . .
Si5 Si 0.0993(3) 0.3514(2) 0.03563(14) 0.0991(14) Uani 1 1 d . . . . .
C11 C 0.1340(9) 0.4332(7) 0.1579(6) 0.095(4) Uani 1 1 d . . . . .
H11A H 0.162429 0.395004 0.170903 0.142 Uiso 1 1 calc R U . . .
H11B H 0.124248 0.466134 0.183341 0.142 Uiso 1 1 calc R U . . .
H11C H 0.162615 0.455024 0.132467 0.142 Uiso 1 1 calc R U . . .
C17 C 0.2612(9) 0.1786(8) 0.3234(4) 0.093(5) Uani 1 1 d . . . . .
C1 C 0.0420(8) 0.1809(6) 0.1115(6) 0.094(5) Uani 1 1 d . . . . .
C21 C 0.3836(12) 0.0734(9) 0.2911(6) 0.119(6) Uani 1 1 d . . . . .
H21A H 0.355282 0.032952 0.300204 0.178 Uiso 1 1 calc R U . . .
H21B H 0.436756 0.063910 0.293842 0.178 Uiso 1 1 calc R U . . .
H21C H 0.371750 0.085662 0.258104 0.178 Uiso 1 1 calc R U . . .
C10 C 0.0604(9) 0.3263(8) 0.0964(5) 0.094(4) Uani 1 1 d . . . . .
C24 C 0.2353(9) 0.2145(5) 0.3703(5) 0.121(8) Uani 1 1 d D . . . .
H24A H 0.180408 0.215134 0.371843 0.145 Uiso 1 1 calc R U . . .
H24B H 0.254202 0.189538 0.398393 0.145 Uiso 1 1 calc R U . . .
C14 C 0.1440(13) 0.2839(10) -0.0003(5) 0.132(7) Uani 1 1 d . . . . .
H14A H 0.177219 0.257331 0.020076 0.198 Uiso 1 1 calc R U . . .
H14B H 0.172551 0.304643 -0.026210 0.198 Uiso 1 1 calc R U . . .
H14C H 0.105764 0.254185 -0.013725 0.198 Uiso 1 1 calc R U . . .
C9 C -0.0160(9) 0.2902(8) 0.0875(7) 0.109(5) Uani 1 1 d . . . . .
H9A H -0.045107 0.289926 0.117474 0.130 Uiso 1 1 calc R U . . .
H9B H -0.044491 0.315839 0.063322 0.130 Uiso 1 1 calc R U . . .
C2 C 0.1626(9) 0.0662(9) 0.1196(6) 0.103(5) Uani 1 1 d . . . . .
H2A H 0.187158 0.102951 0.137046 0.154 Uiso 1 1 calc R U . . .
H2B H 0.198356 0.044435 0.098141 0.154 Uiso 1 1 calc R U . . .
H2C H 0.143536 0.032628 0.142262 0.154 Uiso 1 1 calc R U . . .
C8 C -0.0050(11) 0.2189(8) 0.0707(7) 0.118(6) Uani 1 1 d . . . . .
H8A H 0.022280 0.218365 0.040096 0.141 Uiso 1 1 calc R U . . .
H8B H -0.053507 0.196233 0.066058 0.141 Uiso 1 1 calc R U . . .
C18 C 0.2155(15) 0.0312(13) 0.3582(9) 0.203(15) Uani 1 1 d . . . . .
H18A H 0.265280 0.012295 0.353684 0.304 Uiso 1 1 calc R U . . .
H18B H 0.178503 -0.004823 0.354396 0.304 Uiso 1 1 calc R U . . .
H18C H 0.211536 0.050682 0.390230 0.304 Uiso 1 1 calc DR U . . .
C5 C -0.1094(10) 0.1281(10) 0.1389(10) 0.158(10) Uani 1 1 d . . . . .
H5A H -0.136629 0.167645 0.127090 0.237 Uiso 1 1 calc R U . . .
H5B H -0.138246 0.105799 0.164053 0.237 Uiso 1 1 calc R U . . .
H5C H -0.101139 0.096116 0.112651 0.237 Uiso 1 1 calc R U . . .
C19 C 0.0944(9) 0.1202(9) 0.3169(8) 0.118(6) Uani 1 1 d . . . . .
H19A H 0.082240 0.128022 0.350559 0.177 Uiso 1 1 calc R U . . .
H19B H 0.065856 0.081464 0.305003 0.177 Uiso 1 1 calc R U . . .
H19C H 0.081883 0.160754 0.298329 0.177 Uiso 1 1 calc R U . . .
C3 C 0.0122(13) 0.0329(10) 0.0766(10) 0.169(11) Uani 1 1 d . . . . .
H3A H 0.003195 0.010899 0.107414 0.254 Uiso 1 1 calc R U . . .
H3B H 0.029993 -0.000825 0.053629 0.254 Uiso 1 1 calc R U . . .
H3C H -0.033976 0.053130 0.064927 0.254 Uiso 1 1 calc R U . . .
C12 C -0.0128(10) 0.3871(9) 0.1870(6) 0.112(5) Uani 1 1 d . . . . .
H12A H -0.063636 0.379713 0.175784 0.169 Uiso 1 1 calc R U . . .
H12B H -0.011711 0.426366 0.208459 0.169 Uiso 1 1 calc R U . . .
H12C H 0.004443 0.346765 0.204167 0.169 Uiso 1 1 calc R U . . .
C6 C -0.0412(13) 0.2155(11) 0.2062(8) 0.141(8) Uani 1 1 d . . . . .
H6A H 0.002944 0.243069 0.212621 0.212 Uiso 1 1 calc R U . . .
H6B H -0.056836 0.192667 0.235538 0.212 Uiso 1 1 calc R U . . .
H6C H -0.081336 0.244805 0.194720 0.212 Uiso 1 1 calc R U . . .
C13 C 0.0010(11) 0.4745(9) 0.1006(6) 0.120(6) Uani 1 1 d . . . . .
H13A H 0.030935 0.487105 0.072775 0.180 Uiso 1 1 calc R U . . .
H13B H -0.004853 0.514063 0.121448 0.180 Uiso 1 1 calc R U . . .
H13C H -0.047946 0.458994 0.089962 0.180 Uiso 1 1 calc R U . . .
C20 C 0.2094(9) 0.0667(8) 0.2486(6) 0.102(5) Uani 1 1 d . . . . .
H20A H 0.229342 0.102113 0.227661 0.153 Uiso 1 1 calc R U . . .
H20B H 0.161045 0.051770 0.236455 0.153 Uiso 1 1 calc R U . . .
H20C H 0.243598 0.028110 0.249276 0.153 Uiso 1 1 calc R U . . .
C7 C 0.0188(11) 0.0858(9) 0.1990(7) 0.123(6) Uani 1 1 d . . . . .
H7A H 0.029710 0.046876 0.178358 0.185 Uiso 1 1 calc R U . . .
H7B H -0.017019 0.072240 0.223493 0.185 Uiso 1 1 calc R U . . .
H7C H 0.064668 0.101233 0.214307 0.185 Uiso 1 1 calc R U . . .
C4 C 0.1172(15) 0.1123(8) 0.0266(7) 0.149(9) Uani 1 1 d . . . . .
H4A H 0.081693 0.139406 0.008322 0.224 Uiso 1 1 calc R U . . .
H4B H 0.123378 0.067859 0.011438 0.224 Uiso 1 1 calc R U . . .
H4C H 0.165152 0.135705 0.027610 0.224 Uiso 1 1 calc R U . . .
C15 C 0.1746(14) 0.4198(11) 0.0401(5) 0.150(10) Uani 1 1 d . . . . .
H15A H 0.154044 0.460237 0.055447 0.225 Uiso 1 1 calc R U . . .
H15B H 0.192043 0.431469 0.007994 0.225 Uiso 1 1 calc R U . . .
H15C H 0.216233 0.402516 0.058998 0.225 Uiso 1 1 calc R U . . .
C16 C 0.0219(12) 0.3813(11) -0.0038(6) 0.140(8) Uani 1 1 d . . . . .
H16A H -0.023509 0.356298 0.003959 0.210 Uiso 1 1 calc R U . . .
H16B H 0.035088 0.373305 -0.037219 0.210 Uiso 1 1 calc R U . . .
H16C H 0.013753 0.429896 0.001340 0.210 Uiso 1 1 calc R U . . .
C22 C 0.3684(14) 0.1145(11) 0.3942(6) 0.161(10) Uani 1 1 d . . . . .
H22A H 0.381060 0.152676 0.415075 0.241 Uiso 1 1 calc R U . . .
H22B H 0.407765 0.080327 0.395683 0.241 Uiso 1 1 calc R U . . .
H22C H 0.321454 0.094333 0.404728 0.241 Uiso 1 1 calc DR U . . .
C23 C 0.4331(11) 0.2058(11) 0.3233(6) 0.134(8) Uani 1 1 d . . . . .
H23A H 0.418239 0.239791 0.299639 0.201 Uiso 1 1 calc R U . . .
H23B H 0.477505 0.181938 0.311962 0.201 Uiso 1 1 calc R U . . .
H23C H 0.444066 0.228221 0.353637 0.201 Uiso 1 1 calc R U . . .
K1 K 0.250000 0.750000 0.0988(3) 0.123(2) Uani 1 2 d S T P . .

loop_
_atom_site_aniso_label
_atom_site_aniso_U_11
_atom_site_aniso_U_22
_atom_site_aniso_U_33
_atom_site_aniso_U_23
_atom_site_aniso_U_13
_atom_site_aniso_U_12
Au2 0.1113(6) 0.0495(4) 0.0310(3) 0.000 0.000 -0.0010(3)
Au1 0.0924(4) 0.0601(3) 0.0349(3) 0.00896(16) -0.00159(19) 0.0090(2)
Si1 0.110(3) 0.0611(18) 0.0441(16) 0.0122(13) -0.0136(16) 0.0015(17)
Si2 0.144(4) 0.066(2) 0.098(3) 0.000(2) -0.035(3) -0.014(2)
Si3 0.102(3) 0.094(3) 0.134(4) 0.028(3) -0.017(3) -0.021(2)
Si6 0.103(4) 0.083(3) 0.041(2) 0.000 0.000 0.046(3)
Si7 0.126(4) 0.105(3) 0.075(2) 0.038(2) 0.020(2) 0.039(3)
Si4 0.117(3) 0.070(2) 0.075(2) 0.0131(18) -0.007(2) 0.017(2)
Si8 0.135(4) 0.123(4) 0.0521(19) 0.001(2) -0.010(2) 0.069(3)
Si5 0.159(4) 0.077(2) 0.061(2) 0.0160(18) -0.018(2) 0.017(3)
C11 0.126(12) 0.069(8) 0.089(10) -0.002(7) 0.006(9) 0.011(8)
C17 0.133(12) 0.107(11) 0.039(6) 0.015(7) 0.002(6) 0.065(9)
C1 0.095(10) 0.052(7) 0.135(13) 0.011(7) -0.045(9) -0.015(6)
C21 0.158(17) 0.126(14) 0.073(10) 0.004(9) -0.009(10) 0.055(13)
C10 0.121(12) 0.086(9) 0.074(9) 0.018(7) -0.038(8) 0.000(8)
C24 0.181(18) 0.149(15) 0.034(6) 0.010(7) 0.003(8) 0.086(16)
C14 0.23(2) 0.133(15) 0.034(7) 0.000(8) 0.009(10) 0.015(16)
C9 0.106(12) 0.103(12) 0.117(13) 0.008(10) -0.043(10) 0.027(9)
C2 0.113(12) 0.108(12) 0.087(10) 0.001(9) -0.025(9) 0.000(9)
C8 0.136(15) 0.112(13) 0.105(13) -0.008(10) -0.066(11) 0.010(11)
C18 0.24(3) 0.17(2) 0.20(2) 0.14(2) 0.10(2) 0.13(2)
C5 0.087(11) 0.100(13) 0.29(3) 0.023(16) -0.040(15) -0.046(10)
C19 0.092(11) 0.098(11) 0.165(18) 0.045(12) 0.010(11) -0.011(9)
C3 0.19(2) 0.077(11) 0.24(3) -0.006(15) -0.09(2) -0.023(13)
C12 0.132(14) 0.106(12) 0.100(12) 0.026(10) 0.005(10) -0.014(11)
C6 0.17(2) 0.117(15) 0.138(18) 0.037(13) 0.028(15) 0.024(15)
C13 0.181(18) 0.097(12) 0.082(10) 0.013(9) -0.011(11) 0.041(12)
C20 0.100(11) 0.098(11) 0.109(12) 0.025(9) 0.009(9) 0.026(9)
C7 0.139(16) 0.100(12) 0.130(15) 0.020(11) 0.025(12) -0.027(11)
C4 0.26(3) 0.058(9) 0.129(16) 0.000(9) -0.056(17) 0.047(13)
C15 0.26(3) 0.135(17) 0.051(9) 0.020(9) 0.022(12) 0.056(18)
C16 0.165(18) 0.17(2) 0.081(11) 0.046(12) -0.025(11) 0.049(15)
C22 0.24(3) 0.162(19) 0.081(11) -0.003(12) -0.025(14) 0.114(19)
C23 0.153(17) 0.164(18) 0.086(11) 0.002(12) -0.021(11) 0.089(16)
K1 0.093(3) 0.098(4) 0.177(7) 0.000 0.000 -0.002(3)

loop_
_atom_type_symbol
_atom_type_description
_atom_type_scat_dispersion_real
_atom_type_scat_dispersion_imag
_atom_type_scat_source
Au Au -4.4197 7.2980 'International Tables Vol C Tables 4.2.6.8 and 6.1.1.4'
C C 0.0181 0.0091 'International Tables Vol C Tables 4.2.6.8 and 6.1.1.4'
H H 0.0000 0.0000 'International Tables Vol C Tables 4.2.6.8 and 6.1.1.4'
K K 0.3868 1.0657 'International Tables Vol C Tables 4.2.6.8 and 6.1.1.4'
O O 0.0492 0.0322 'International Tables Vol C Tables 4.2.6.8 and 6.1.1.4'
Si Si 0.2541 0.3302 'International Tables Vol C Tables 4.2.6.8 and 6.1.1.4'

loop_
_geom_angle_atom_site_label_1
_geom_angle_atom_site_label_2
_geom_angle_atom_site_label_3
_geom_angle
_geom_angle_site_symmetry_1
_geom_angle_site_symmetry_3
_geom_angle_publ_flag
Au1 Au2 Au1 59.85(2) . 2 ?
Si1 Au2 Au1 114.41(8) . 2 ?
Si1 Au2 Au1 114.41(8) 2 . ?
Si1 Au2 Au1 54.56(8) 2 2 ?
Si1 Au2 Au1 54.56(8) . . ?
Si1 Au2 Si1 168.98(16) 2 . ?
Au1 Au1 Au2 60.076(12) 2 . ?
Si1 Au1 Au2 55.06(10) . . ?
Si1 Au1 Au1 115.13(10) . 2 ?
Si6 Au1 Au2 114.77(7) . . ?
Si6 Au1 Au1 54.69(7) . 2 ?
Si6 Au1 Si1 169.83(12) . . ?
Au1 Si1 Au2 70.38(11) . . ?
C1 Si1 Au2 129.7(5) . . ?
C1 Si1 Au1 118.7(5) . . ?
C1 Si1 C10 95.9(6) . . ?
C10 Si1 Au2 117.6(5) . . ?
C10 Si1 Au1 127.2(5) . . ?
C2 Si2 C1 113.4(7) . . ?
C2 Si2 C3 108.4(9) . . ?
C3 Si2 C1 110.8(9) . . ?
C4 Si2 C1 114.2(7) . . ?
C4 Si2 C2 106.6(10) . . ?
C4 Si2 C3 102.7(12) . . ?
C5 Si3 C1 108.6(10) . . ?
C5 Si3 C7 108.9(9) . . ?
C6 Si3 C1 118.3(8) . . ?
C6 Si3 C5 105.6(12) . . ?
C6 Si3 C7 102.0(10) . . ?
C7 Si3 C1 112.8(8) . . ?
Au1 Si6 Au1 70.61(13) 2 . ?
C17 Si6 Au1 119.5(4) 2 . ?
C17 Si6 Au1 128.6(5) 2 2 ?
C17 Si6 Au1 128.6(5) . . ?
C17 Si6 Au1 119.5(4) . 2 ?
C17 Si6 C17 93.7(9) . 2 ?
C17 Si7 C18 110.0(12) . . ?
C19 Si7 C17 114.3(7) . . ?
C19 Si7 C18 103.6(9) . . ?
C20 Si7 C17 112.9(7) . . ?
C20 Si7 C18 110.6(10) . . ?
C20 Si7 C19 105.0(9) . . ?
C11 Si4 C10 113.0(7) . . ?
C11 Si4 C12 106.7(8) . . ?
C11 Si4 C13 109.6(8) . . ?
C10 Si4 C12 112.0(8) . . ?
C10 Si4 C13 110.9(7) . . ?
C12 Si4 C13 104.2(8) . . ?
C21 Si8 C17 114.4(8) . . ?
C22 Si8 C17 108.5(8) . . ?
C22 Si8 C21 107.4(8) . . ?
C23 Si8 C17 116.5(8) . . ?
C23 Si8 C21 103.9(9) . . ?
C23 Si8 C22 105.4(11) . . ?
C10 Si5 C15 112.6(7) . . ?
C14 Si5 C10 117.4(7) . . ?
C14 Si5 C15 103.4(10) . . ?
C14 Si5 C16 103.2(9) . . ?
C16 Si5 C10 109.5(8) . . ?
C16 Si5 C15 110.1(9) . . ?
Si4 C11 H11A 109.5 . . ?
Si4 C11 H11B 109.5 . . ?
Si4 C11 H11C 109.5 . . ?
H11A C11 H11B 109.5 . . ?
H11A C11 H11C 109.5 . . ?
H11B C11 H11C 109.5 . . ?
Si7 C17 Si6 112.5(7) . . ?
Si8 C17 Si6 115.6(8) . . ?
Si8 C17 Si7 107.4(8) . . ?
C24 C17 Si6 102.6(9) . . ?
C24 C17 Si7 109.3(10) . . ?
C24 C17 Si8 109.4(10) . . ?
Si2 C1 Si1 113.6(8) . . ?
Si3 C1 Si1 114.9(9) . . ?
Si3 C1 Si2 108.9(7) . . ?
C8 C1 Si1 100.3(9) . . ?
C8 C1 Si2 108.0(11) . . ?
C8 C1 Si3 110.6(12) . . ?
Si8 C21 H21A 109.5 . . ?
Si8 C21 H21B 109.5 . . ?
Si8 C21 H21C 109.5 . . ?
H21A C21 H21B 109.5 . . ?
H21A C21 H21C 109.5 . . ?
H21B C21 H21C 109.5 . . ?
Si4 C10 Si1 114.5(7) . . ?
Si4 C10 Si5 110.0(8) . . ?
Si5 C10 Si1 113.3(9) . . ?
C9 C10 Si1 99.5(9) . . ?
C9 C10 Si4 111.5(12) . . ?
C9 C10 Si5 107.3(10) . . ?
C17 C24 H24A 110.0 . . ?
C17 C24 H24B 110.0 . . ?
C24 C24 C17 108.4(11) 2 . ?
C24 C24 H24A 110.0 2 . ?
C24 C24 H24B 110.0 2 . ?
H24A C24 H24B 108.4 . . ?
Si5 C14 H14A 109.5 . . ?
Si5 C14 H14B 109.5 . . ?
Si5 C14 H14C 109.5 . . ?
H14A C14 H14B 109.5 . . ?
H14A C14 H14C 109.5 . . ?
H14B C14 H14C 109.5 . . ?
C10 C9 H9A 109.4 . . ?
C10 C9 H9B 109.4 . . ?
H9A C9 H9B 108.0 . . ?
C8 C9 C10 111.1(13) . . ?
C8 C9 H9A 109.4 . . ?
C8 C9 H9B 109.4 . . ?
Si2 C2 H2A 109.5 . . ?
Si2 C2 H2B 109.5 . . ?
Si2 C2 H2C 109.5 . . ?
H2A C2 H2B 109.5 . . ?
H2A C2 H2C 109.5 . . ?
H2B C2 H2C 109.5 . . ?
C1 C8 H8A 110.4 . . ?
C1 C8 H8B 110.4 . . ?
C9 C8 C1 106.5(11) . . ?
C9 C8 H8A 110.4 . . ?
C9 C8 H8B 110.4 . . ?
H8A C8 H8B 108.6 . . ?
Si7 C18 H18A 109.5 . . ?
Si7 C18 H18B 109.5 . . ?
Si7 C18 H18C 109.5 . . ?
H18A C18 H18B 109.5 . . ?
H18A C18 H18C 109.5 . . ?
H18B C18 H18C 109.5 . . ?
Si3 C5 H5A 109.5 . . ?
Si3 C5 H5B 109.5 . . ?
Si3 C5 H5C 109.5 . . ?
H5A C5 H5B 109.5 . . ?
H5A C5 H5C 109.5 . . ?
H5B C5 H5C 109.5 . . ?
Si7 C19 H19A 109.5 . . ?
Si7 C19 H19B 109.5 . . ?
Si7 C19 H19C 109.5 . . ?
H19A C19 H19B 109.5 . . ?
H19A C19 H19C 109.5 . . ?
H19B C19 H19C 109.5 . . ?
Si2 C3 H3A 109.5 . . ?
Si2 C3 H3B 109.5 . . ?
Si2 C3 H3C 109.5 . . ?
H3A C3 H3B 109.5 . . ?
H3A C3 H3C 109.5 . . ?
H3B C3 H3C 109.5 . . ?
Si4 C12 H12A 109.5 . . ?
Si4 C12 H12B 109.5 . . ?
Si4 C12 H12C 109.5 . . ?
H12A C12 H12B 109.5 . . ?
H12A C12 H12C 109.5 . . ?
H12B C12 H12C 109.5 . . ?
Si3 C6 H6A 109.5 . . ?
Si3 C6 H6B 109.5 . . ?
Si3 C6 H6C 109.5 . . ?
H6A C6 H6B 109.5 . . ?
H6A C6 H6C 109.5 . . ?
H6B C6 H6C 109.5 . . ?
Si4 C13 H13A 109.5 . . ?
Si4 C13 H13B 109.5 . . ?
Si4 C13 H13C 109.5 . . ?
H13A C13 H13B 109.5 . . ?
H13A C13 H13C 109.5 . . ?
H13B C13 H13C 109.5 . . ?
Si7 C20 H20A 109.5 . . ?
Si7 C20 H20B 109.5 . . ?
Si7 C20 H20C 109.5 . . ?
H20A C20 H20B 109.5 . . ?
H20A C20 H20C 109.5 . . ?
H20B C20 H20C 109.5 . . ?
Si3 C7 H7A 109.5 . . ?
Si3 C7 H7B 109.5 . . ?
Si3 C7 H7C 109.5 . . ?
H7A C7 H7B 109.5 . . ?
H7A C7 H7C 109.5 . . ?
H7B C7 H7C 109.5 . . ?
Si2 C4 H4A 109.5 . . ?
Si2 C4 H4B 109.5 . . ?
Si2 C4 H4C 109.5 . . ?
H4A C4 H4B 109.5 . . ?
H4A C4 H4C 109.5 . . ?
H4B C4 H4C 109.5 . . ?
Si5 C15 H15A 109.5 . . ?
Si5 C15 H15B 109.5 . . ?
Si5 C15 H15C 109.5 . . ?
H15A C15 H15B 109.5 . . ?
H15A C15 H15C 109.5 . . ?
H15B C15 H15C 109.5 . . ?
Si5 C16 H16A 109.5 . . ?
Si5 C16 H16B 109.5 . . ?
Si5 C16 H16C 109.5 . . ?
H16A C16 H16B 109.5 . . ?
H16A C16 H16C 109.5 . . ?
H16B C16 H16C 109.5 . . ?
Si8 C22 H22A 109.5 . . ?
Si8 C22 H22B 109.5 . . ?
Si8 C22 H22C 109.5 . . ?
H22A C22 H22B 109.5 . . ?
H22A C22 H22C 109.5 . . ?
H22B C22 H22C 109.5 . . ?
Si8 C23 H23A 109.5 . . ?
Si8 C23 H23B 109.5 . . ?
Si8 C23 H23C 109.5 . . ?
H23A C23 H23B 109.5 . . ?
H23A C23 H23C 109.5 . . ?
H23B C23 H23C 109.5 . . ?

loop_
_geom_bond_atom_site_label_1
_geom_bond_atom_site_label_2
_geom_bond_distance
_geom_bond_site_symmetry_2
_geom_bond_publ_flag
Au2 Au1 2.8114(7) 2 ?
Au2 Au1 2.8113(7) . ?
Au2 Si1 2.447(4) . ?
Au2 Si1 2.447(4) 2 ?
Au1 Au1 2.8049(11) 2 ?
Au1 Si1 2.432(3) . ?
Au1 Si6 2.427(4) . ?
Si1 C1 1.958(13) . ?
Si1 C10 1.968(14) . ?
Si2 C1 1.905(16) . ?
Si2 C2 1.858(15) . ?
Si2 C3 1.888(19) . ?
Si2 C4 1.73(2) . ?
Si3 C1 1.899(19) . ?
Si3 C5 1.819(17) . ?
Si3 C6 1.74(2) . ?
Si3 C7 1.842(19) . ?
Si6 C17 1.948(14) 2 ?
Si6 C17 1.948(14) . ?
Si7 C17 1.93(2) . ?
Si7 C18 1.946(16) . ?
Si7 C19 1.909(17) . ?
Si7 C20 1.890(18) . ?
Si4 C11 1.761(17) . ?
Si4 C10 1.871(16) . ?
Si4 C12 1.872(17) . ?
Si4 C13 1.910(15) . ?
Si8 C17 1.885(14) . ?
Si8 C21 1.873(17) . ?
Si8 C22 1.866(18) . ?
Si8 C23 1.81(3) . ?
Si5 C10 1.909(16) . ?
Si5 C14 1.851(18) . ?
Si5 C15 1.92(3) . ?
Si5 C16 1.875(17) . ?
C11 H11A 0.9800 . ?
C11 H11B 0.9800 . ?
C11 H11C 0.9800 . ?
C17 C24 1.565(18) . ?
C1 C8 1.61(2) . ?
C21 H21A 0.9800 . ?
C21 H21B 0.9800 . ?
C21 H21C 0.9800 . ?
C10 C9 1.57(2) . ?
C24 C24 1.497(18) 2 ?
C24 H24A 0.9900 . ?
C24 H24B 0.9900 . ?
C14 H14A 0.9800 . ?
C14 H14B 0.9800 . ?
C14 H14C 0.9800 . ?
C9 H9A 0.9900 . ?
C9 H9B 0.9900 . ?
C9 C8 1.495(16) . ?
C2 H2A 0.9800 . ?
C2 H2B 0.9800 . ?
C2 H2C 0.9800 . ?
C8 H8A 0.9900 . ?
C8 H8B 0.9900 . ?
C18 H18A 0.9800 . ?
C18 H18B 0.9800 . ?
C18 H18C 0.9800 . ?
C5 H5A 0.9800 . ?
C5 H5B 0.9800 . ?
C5 H5C 0.9800 . ?
C19 H19A 0.9800 . ?
C19 H19B 0.9800 . ?
C19 H19C 0.9800 . ?
C3 H3A 0.9800 . ?
C3 H3B 0.9800 . ?
C3 H3C 0.9800 . ?
C12 H12A 0.9800 . ?
C12 H12B 0.9800 . ?
C12 H12C 0.9800 . ?
C6 H6A 0.9800 . ?
C6 H6B 0.9800 . ?
C6 H6C 0.9800 . ?
C13 H13A 0.9800 . ?
C13 H13B 0.9800 . ?
C13 H13C 0.9800 . ?
C20 H20A 0.9800 . ?
C20 H20B 0.9800 . ?
C20 H20C 0.9800 . ?
C7 H7A 0.9800 . ?
C7 H7B 0.9800 . ?
C7 H7C 0.9800 . ?
C4 H4A 0.9800 . ?
C4 H4B 0.9800 . ?
C4 H4C 0.9800 . ?
C15 H15A 0.9800 . ?
C15 H15B 0.9800 . ?
C15 H15C 0.9800 . ?
C16 H16A 0.9800 . ?
C16 H16B 0.9800 . ?
C16 H16C 0.9800 . ?
C22 H22A 0.9800 . ?
C22 H22B 0.9800 . ?
C22 H22C 0.9800 . ?
C23 H23A 0.9800 . ?
C23 H23B 0.9800 . ?
C23 H23C 0.9800 . ?

loop_
_geom_torsion_atom_site_label_1
_geom_torsion_atom_site_label_2
_geom_torsion_atom_site_label_3
_geom_torsion_atom_site_label_4
_geom_torsion
_geom_torsion_site_symmetry_1
_geom_torsion_site_symmetry_2
_geom_torsion_site_symmetry_3
_geom_torsion_site_symmetry_4
_geom_torsion_publ_flag
Si1 C1 C8 C9 -42.4(17) . . . . ?
Si1 C10 C9 C8 -40.8(16) . . . . ?
Si2 C1 C8 C9 -161.6(13) . . . . ?
Si3 C1 C8 C9 79.3(16) . . . . ?
Si6 C17 C24 C24 -40.2(17) . . . 2 ?
Si7 C17 C24 C24 -159.7(13) . . . 2 ?
Si4 C10 C9 C8 -162.1(12) . . . . ?
Si8 C17 C24 C24 83.0(16) . . . 2 ?
Si5 C10 C9 C8 77.4(15) . . . . ?
C11 Si4 C10 Si1 53.0(11) . . . . ?
C11 Si4 C10 Si5 -76.0(9) . . . . ?
C11 Si4 C10 C9 165.1(10) . . . . ?
C21 Si8 C17 Si6 -88.6(11) . . . . ?
C21 Si8 C17 Si7 37.9(10) . . . . ?
C21 Si8 C17 C24 156.3(10) . . . . ?
C10 C9 C8 C1 59(2) . . . . ?
C5 Si3 C1 Si1 150.2(9) . . . . ?
C5 Si3 C1 Si2 -81.0(10) . . . . ?
C5 Si3 C1 C8 37.5(12) . . . . ?
C12 Si4 C10 Si1 -67.5(11) . . . . ?
C12 Si4 C10 Si5 163.5(8) . . . . ?
C12 Si4 C10 C9 44.6(12) . . . . ?
C6 Si3 C1 Si1 29.9(13) . . . . ?
C6 Si3 C1 Si2 158.7(10) . . . . ?
C6 Si3 C1 C8 -82.8(13) . . . . ?
C13 Si4 C10 Si1 176.5(9) . . . . ?
C13 Si4 C10 Si5 47.6(11) . . . . ?
C13 Si4 C10 C9 -71.4(13) . . . . ?
C7 Si3 C1 Si1 -89.0(10) . . . . ?
C7 Si3 C1 Si2 39.8(10) . . . . ?
C7 Si3 C1 C8 158.4(11) . . . . ?
C22 Si8 C17 Si6 151.5(10) . . . . ?
C22 Si8 C17 Si7 -82.1(10) . . . . ?
C22 Si8 C17 C24 36.4(14) . . . . ?
C23 Si8 C17 Si6 32.8(12) . . . . ?
C23 Si8 C17 Si7 159.3(7) . . . . ?
C23 Si8 C17 C24 -82.3(12) . . . . ?

loop_
_smtbx_masks_void_nr
_smtbx_masks_void_average_x
_smtbx_masks_void_average_y
_smtbx_masks_void_average_z
_smtbx_masks_void_volume
_smtbx_masks_void_count_electrons
_smtbx_masks_void_content
1 0.250 -0.250 -0.800 1887.4 109.2 '4 C4H8O'
2 -0.250 0.250 -0.584 1887.4 109.2 '4 C4H8O'
